data_1514146
loop_
_publ_author_name
'Khnayzer, R. S.'
'Thoi, V. S.'
'Nippe, M.'
'King, A. E.'
'Jurss, J. W.'
'El Roz, K. A.'
'Long, J. R.'
'Chang, C. J.'
'Castellano, F. N.'

_publ_section_title
;
 Towards a comprehensive understanding of visible-light photogeneration of
 hydrogen from water using cobalt(ii) polypyridyl catalysts
;
_journal_issue 4
_journal_name_full 'Energy &amp; Environmental Science'
_journal_page_first 1477
_journal_paper_doi 10.1039/c3ee43982h
_journal_volume 7
_journal_year 2014
_chemical_formula_sum 'C25 H20 Co F6 N4 O6 S2'
_chemical_formula_weight 782.50
_chemical_name_common sck001
_chemical_name_systematic
;
 ?
;
_space_group_IT_number 14
_symmetry_cell_setting monoclinic
_symmetry_space_group_name_Hall '-P 2yn'
_symmetry_space_group_name_H-M 'P 1 21/n 1'
_atom_sites_solution_hydrogens geom
_atom_sites_solution_primary direct
_atom_sites_solution_secondary difmap
_audit_creation_method SHELXL-97
_cell_angle_alpha 90.00
_cell_angle_beta 99.567(2)
_cell_angle_gamma 90.00
_cell_formula_units_Z 4
_cell_length_a 12.0052(15)
_cell_length_b 17.117(2)
_cell_length_c 13.5392(17)
_cell_measurement_reflns_used 9606
_cell_measurement_temperature 100(2)
_cell_measurement_theta_max 25.34
_cell_measurement_theta_min 2.38
_cell_volume 2743.5(6)
_computing_cell_refinement 'Bruker SAINT'
_computing_data_collection 'Bruker APEX2'
_computing_data_reduction 'Bruker SAINT'
_computing_molecular_graphics ORTEP-32
_computing_publication_material WinGX
_computing_structure_refinement SHELXL-97
_computing_structure_solution SHELXS-97
_diffrn_ambient_temperature 100(2)
_diffrn_detector_area_resol_mean 8.366
_diffrn_measured_fraction_theta_full 1.000
_diffrn_measured_fraction_theta_max 0.999
_diffrn_measurement_device_type 'Bruker APEX-I CCD'
_diffrn_measurement_method 'phi and omega scans'
_diffrn_radiation_monochromator graphite
_diffrn_radiation_source 'fine-focus sealed tube'
_diffrn_radiation_type MoK\a
_diffrn_radiation_wavelength 0.71073
_diffrn_reflns_av_R_equivalents 0.0219
_diffrn_reflns_av_sigmaI/netI 0.0088
_diffrn_reflns_limit_h_max 14
_diffrn_reflns_limit_h_min -14
_diffrn_reflns_limit_k_max 20
_diffrn_reflns_limit_k_min -20
_diffrn_reflns_limit_l_max 16
_diffrn_reflns_limit_l_min -16
_diffrn_reflns_number 68007
_diffrn_reflns_theta_full 25.00
_diffrn_reflns_theta_max 25.34
_diffrn_reflns_theta_min 1.93
_exptl_absorpt_coefficient_mu 0.868
_exptl_absorpt_correction_T_max 0.8881
_exptl_absorpt_correction_T_min 0.8455
_exptl_absorpt_correction_type multi-scan
_exptl_absorpt_process_details SADABS
_exptl_crystal_colour pink
_exptl_crystal_density_diffrn 1.718
_exptl_crystal_density_method 'not measured'
_exptl_crystal_description prisms
_exptl_crystal_F_000 1436
_exptl_crystal_size_max 0.20
_exptl_crystal_size_mid 0.16
_exptl_crystal_size_min 0.14
_refine_diff_density_max 0.713
_refine_diff_density_min -0.461
_refine_diff_density_rms 0.057
_refine_ls_extinction_method none
_refine_ls_goodness_of_fit_ref 1.063
_refine_ls_hydrogen_treatment constr
_refine_ls_matrix_type full
_refine_ls_number_parameters 397
_refine_ls_number_reflns 5017
_refine_ls_number_restraints 0
_refine_ls_restrained_S_all 1.063
_refine_ls_R_factor_all 0.0317
_refine_ls_R_factor_gt 0.0296
_refine_ls_shift/su_max 0.002
_refine_ls_shift/su_mean 0.000
_refine_ls_structure_factor_coef Fsqd
_refine_ls_weighting_details 'calc w=1/[\s^2^(Fo^2^)+(0.0275P)^2^+3.7605P] where P=(Fo^2^+2Fc^2^)/3'
_refine_ls_weighting_scheme calc
_refine_ls_wR_factor_gt 0.0701
_refine_ls_wR_factor_ref 0.0717
_reflns_number_gt 4740
_reflns_number_total 5017
_reflns_threshold_expression >2sigma(I)
_cod_data_source_file c3ee43982h2.cif
_cod_data_source_block 6
_cod_depositor_comments
;
The following automatic conversions were performed:

'_symmetry_cell_setting' value 'Monoclinic' changed to 'monoclinic'
according to
/usr/data/users/saulius/crontab/automatic-downloads/current/RSC/lib/dictionaries/cif_core.dic
dictionary named 'cif_core.dic' version 2.4.2 from 2011-04-26.

Automatic conversion script
Id: cif_fix_values 2281 2013-09-26 08:29:07Z andrius 
;
_cod_original_sg_symbol_H-M P2(1)/n
_cod_database_code 1514146

loop_
_symmetry_equiv_pos_as_xyz
'x, y, z'
'-x+1/2, y+1/2, -z+1/2'
'-x, -y, -z'
'x-1/2, -y-1/2, z-1/2'

loop_
_atom_site_label
_atom_site_type_symbol
_atom_site_fract_x
_atom_site_fract_y
_atom_site_fract_z
_atom_site_U_iso_or_equiv
_atom_site_adp_type
_atom_site_occupancy
_atom_site_symmetry_multiplicity
_atom_site_calc_flag
_atom_site_refinement_flags
C1 C 0.94771(17) 0.06584(12) 0.79799(15) 0.0203(4) Uani 1 1 d .
H1 H 0.9090 0.0174 0.7971 0.024 Uiso 1 1 calc R
C2 C 1.05825(17) 0.06926(13) 0.84623(15) 0.0240(4) Uani 1 1 d .
H2 H 1.0953 0.0242 0.8768 0.029 Uiso 1 1 calc R
C3 C 1.11361(18) 0.14055(14) 0.84868(15) 0.0249(5) Uani 1 1 d .
H3 H 1.1898 0.1451 0.8812 0.030 Uiso 1 1 calc R
C4 C 1.05729(17) 0.20486(13) 0.80347(15) 0.0221(4) Uani 1 1 d .
H4 H 1.0943 0.2540 0.8049 0.026 Uiso 1 1 calc R
C5 C 0.94582(16) 0.19706(11) 0.75579(14) 0.0170(4) Uani 1 1 d .
C6 C 0.87815(17) 0.26356(11) 0.70797(14) 0.0172(4) Uani 1 1 d .
C7 C 0.92872(18) 0.33410(12) 0.69040(15) 0.0216(4) Uani 1 1 d .
H7 H 1.0079 0.3410 0.7094 0.026 Uiso 1 1 calc R
C8 C 0.86224(19) 0.39406(12) 0.64498(16) 0.0247(5) Uani 1 1 d .
H8 H 0.8948 0.4431 0.6333 0.030 Uiso 1 1 calc R
C9 C 0.74793(19) 0.38169(12) 0.61683(15) 0.0221(4) Uani 1 1 d .
H9 H 0.7009 0.4223 0.5855 0.027 Uiso 1 1 calc R
C10 C 0.70142(17) 0.30914(11) 0.63458(14) 0.0182(4) Uani 1 1 d .
C11 C 0.57761(17) 0.29604(12) 0.60083(15) 0.0207(4) Uani 1 1 d .
H11A H 0.5652 0.2413 0.5782 0.025 Uiso 1 1 calc R
H11B H 0.5508 0.3305 0.5430 0.025 Uiso 1 1 calc R
C12 C 0.50820(19) 0.31240(14) 0.68390(17) 0.0286(5) Uani 1 1 d .
H12A H 0.5303 0.3639 0.7142 0.034 Uiso 1 1 calc R
H12B H 0.4272 0.3150 0.6541 0.034 Uiso 1 1 calc R
C13 C 0.52426(19) 0.25056(12) 0.76574(16) 0.0258(5) Uani 1 1 d .
H13A H 0.6059 0.2435 0.7910 0.031 Uiso 1 1 calc R
H13B H 0.4877 0.2680 0.8223 0.031 Uiso 1 1 calc R
C14 C 0.47370(18) 0.17405(13) 0.72614(16) 0.0247(4) Uani 1 1 d .
C15 C 0.3605(2) 0.15944(15) 0.7282(2) 0.0352(6) Uani 1 1 d .
H15 H 0.3147 0.1984 0.7513 0.042 Uiso 1 1 calc R
C16 C 0.3152(2) 0.08843(15) 0.6969(2) 0.0357(6) Uani 1 1 d .
H16 H 0.2374 0.0781 0.6964 0.043 Uiso 1 1 calc R
C17 C 0.38467(18) 0.03181(13) 0.66579(17) 0.0264(5) Uani 1 1 d .
H17 H 0.3562 -0.0189 0.6475 0.032 Uiso 1 1 calc R
C18 C 0.49612(16) 0.05050(11) 0.66196(14) 0.0177(4) Uani 1 1 d .
C19 C 0.57583(16) -0.00764(11) 0.63270(14) 0.0156(4) Uani 1 1 d .
C20 C 0.53999(17) -0.07870(11) 0.58791(14) 0.0182(4) Uani 1 1 d .
H20 H 0.4617 -0.0905 0.5723 0.022 Uiso 1 1 calc R
C21 C 0.61941(18) -0.13168(11) 0.56647(15) 0.0214(4) Uani 1 1 d .
H21 H 0.5965 -0.1808 0.5374 0.026 Uiso 1 1 calc R
C22 C 0.73283(17) -0.11230(12) 0.58781(15) 0.0202(4) Uani 1 1 d .
H22 H 0.7891 -0.1479 0.5743 0.024 Uiso 1 1 calc R
C23 C 0.76215(16) -0.03968(11) 0.62939(14) 0.0171(4) Uani 1 1 d .
H23 H 0.8397 -0.0255 0.6418 0.021 Uiso 1 1 calc R
C24 C 0.6485(2) 0.1236(2) 1.02459(19) 0.0465(7) Uani 1 1 d .
C25 C 0.90707(18) 0.09424(13) 0.46654(16) 0.0235(4) Uani 1 1 d .
N1 N 0.89190(14) 0.12749(9) 0.75221(12) 0.0163(3) Uani 1 1 d .
N2 N 0.76547(13) 0.25093(9) 0.68151(11) 0.0156(3) Uani 1 1 d .
N3 N 0.53981(14) 0.12185(10) 0.68886(13) 0.0188(3) Uani 1 1 d .
N4 N 0.68626(13) 0.01166(9) 0.65301(12) 0.0153(3) Uani 1 1 d .
Co1 Co 0.71844(2) 0.129794(14) 0.696442(19) 0.01433(8) Uani 1 1 d .
S1 S 0.76181(4) 0.12299(3) 0.95037(4) 0.01712(11) Uani 1 1 d .
S2 S 0.78682(4) 0.16173(3) 0.45209(3) 0.01505(11) Uani 1 1 d .
O1 O 0.70283(13) 0.10199(10) 0.85108(11) 0.0285(3) Uani 1 1 d .
O2 O 0.83747(17) 0.06417(11) 0.99653(12) 0.0438(5) Uani 1 1 d .
O3 O 0.80433(17) 0.20037(10) 0.95772(13) 0.0407(4) Uani 1 1 d .
O4 O 0.72518(11) 0.13418(8) 0.52987(10) 0.0163(3) Uani 1 1 d .
O5 O 0.83703(13) 0.23765(8) 0.46839(11) 0.0243(3) Uani 1 1 d .
O6 O 0.72833(12) 0.14578(8) 0.35254(10) 0.0214(3) Uani 1 1 d .
F1 F 0.6021(2) 0.05301(17) 1.02456(16) 0.1063(11) Uani 1 1 d .
F2 F 0.57027(17) 0.1729(2) 0.98970(14) 0.1142(12) Uani 1 1 d .
F3 F 0.68773(13) 0.14129(11) 1.11927(10) 0.0504(4) Uani 1 1 d .
F4 F 0.87156(12) 0.02043(7) 0.45526(11) 0.0349(3) Uani 1 1 d .
F5 F 0.97328(11) 0.10699(8) 0.39867(10) 0.0338(3) Uani 1 1 d .
F6 F 0.96974(12) 0.10093(10) 0.55678(10) 0.0413(4) Uani 1 1 d .

loop_
_atom_site_aniso_label
_atom_site_aniso_U_11
_atom_site_aniso_U_22
_atom_site_aniso_U_33
_atom_site_aniso_U_23
_atom_site_aniso_U_13
_atom_site_aniso_U_12
C1 0.0212(10) 0.0204(10) 0.0197(10) 0.0020(8) 0.0049(8) -0.0001(8)
C2 0.0207(10) 0.0318(12) 0.0193(10) 0.0040(9) 0.0027(8) 0.0039(9)
C3 0.0162(10) 0.0402(13) 0.0183(10) -0.0023(9) 0.0026(8) -0.0023(9)
C4 0.0201(10) 0.0275(11) 0.0195(10) -0.0036(8) 0.0058(8) -0.0088(8)
C5 0.0186(9) 0.0199(10) 0.0139(9) -0.0030(7) 0.0069(7) -0.0037(8)
C6 0.0212(10) 0.0183(10) 0.0133(9) -0.0053(7) 0.0067(7) -0.0046(8)
C7 0.0252(11) 0.0208(10) 0.0205(10) -0.0056(8) 0.0085(8) -0.0084(8)
C8 0.0383(12) 0.0152(10) 0.0234(10) -0.0037(8) 0.0131(9) -0.0079(9)
C9 0.0338(12) 0.0158(10) 0.0187(10) -0.0011(8) 0.0098(9) 0.0013(9)
C10 0.0263(10) 0.0151(9) 0.0146(9) -0.0028(7) 0.0076(8) 0.0016(8)
C11 0.0242(10) 0.0177(10) 0.0200(10) 0.0009(8) 0.0028(8) 0.0034(8)
C12 0.0258(11) 0.0308(12) 0.0299(12) -0.0025(9) 0.0067(9) 0.0017(9)
C13 0.0280(11) 0.0228(11) 0.0283(11) -0.0046(9) 0.0098(9) 0.0007(9)
C14 0.0234(11) 0.0230(11) 0.0291(11) -0.0062(9) 0.0082(9) -0.0008(9)
C15 0.0231(11) 0.0361(13) 0.0496(15) -0.0164(11) 0.0153(11) -0.0004(10)
C16 0.0212(11) 0.0392(14) 0.0507(15) -0.0168(12) 0.0174(11) -0.0074(10)
C17 0.0210(10) 0.0266(11) 0.0335(12) -0.0074(9) 0.0099(9) -0.0077(9)
C18 0.0192(10) 0.0185(10) 0.0154(9) -0.0005(7) 0.0034(7) -0.0019(8)
C19 0.0177(9) 0.0149(9) 0.0137(9) 0.0036(7) 0.0017(7) -0.0012(7)
C20 0.0173(9) 0.0169(9) 0.0195(10) 0.0023(7) 0.0000(8) -0.0031(8)
C21 0.0275(11) 0.0131(9) 0.0220(10) -0.0007(8) -0.0009(8) -0.0015(8)
C22 0.0219(10) 0.0160(10) 0.0224(10) 0.0010(8) 0.0025(8) 0.0044(8)
C23 0.0169(9) 0.0154(9) 0.0189(9) 0.0032(7) 0.0024(7) 0.0011(7)
C24 0.0278(13) 0.088(2) 0.0247(13) -0.0054(13) 0.0081(10) -0.0093(14)
C25 0.0222(10) 0.0259(11) 0.0242(11) 0.0031(9) 0.0095(8) 0.0066(9)
N1 0.0163(8) 0.0179(8) 0.0152(8) -0.0008(6) 0.0041(6) -0.0012(6)
N2 0.0188(8) 0.0145(8) 0.0142(8) -0.0026(6) 0.0052(6) -0.0016(6)
N3 0.0174(8) 0.0187(8) 0.0207(8) -0.0033(7) 0.0045(7) -0.0019(7)
N4 0.0177(8) 0.0131(8) 0.0149(8) 0.0023(6) 0.0026(6) -0.0014(6)
Co1 0.01317(14) 0.01228(13) 0.01747(14) -0.00062(9) 0.00232(10) -0.00173(9)
S1 0.0192(2) 0.0154(2) 0.0172(2) 0.00015(18) 0.00426(19) -0.00269(18)
S2 0.0160(2) 0.0127(2) 0.0172(2) 0.00038(17) 0.00488(18) 0.00128(17)
O1 0.0242(8) 0.0431(9) 0.0190(7) -0.0017(7) 0.0059(6) -0.0110(7)
O2 0.0672(13) 0.0389(10) 0.0255(9) 0.0067(7) 0.0080(8) 0.0264(9)
O3 0.0625(12) 0.0228(9) 0.0376(10) -0.0034(7) 0.0112(9) -0.0183(8)
O4 0.0167(7) 0.0156(7) 0.0170(7) -0.0006(5) 0.0045(5) -0.0001(5)
O5 0.0304(8) 0.0169(7) 0.0281(8) -0.0026(6) 0.0117(6) -0.0061(6)
O6 0.0256(7) 0.0204(7) 0.0180(7) 0.0001(6) 0.0034(6) 0.0039(6)
F1 0.1087(18) 0.163(2) 0.0589(12) -0.0300(14) 0.0469(12) -0.1052(19)
F2 0.0515(12) 0.253(4) 0.0419(11) 0.0128(15) 0.0182(9) 0.0789(17)
F3 0.0419(9) 0.0900(13) 0.0212(7) -0.0122(7) 0.0110(6) -0.0016(8)
F4 0.0392(8) 0.0185(6) 0.0511(9) 0.0048(6) 0.0190(7) 0.0105(6)
F5 0.0303(7) 0.0374(7) 0.0390(8) 0.0062(6) 0.0219(6) 0.0089(6)
F6 0.0288(7) 0.0634(10) 0.0295(7) -0.0025(7) -0.0014(6) 0.0218(7)

loop_
_atom_type_symbol
_atom_type_description
_atom_type_scat_dispersion_real
_atom_type_scat_dispersion_imag
_atom_type_scat_source
C C 0.0033 0.0016 'International Tables Vol C Tables 4.2.6.8 and 6.1.1.4'
H H 0.0000 0.0000 'International Tables Vol C Tables 4.2.6.8 and 6.1.1.4'
N N 0.0061 0.0033 'International Tables Vol C Tables 4.2.6.8 and 6.1.1.4'
Co Co 0.3494 0.9721 'International Tables Vol C Tables 4.2.6.8 and 6.1.1.4'
S S 0.1246 0.1234 'International Tables Vol C Tables 4.2.6.8 and 6.1.1.4'
O O 0.0106 0.0060 'International Tables Vol C Tables 4.2.6.8 and 6.1.1.4'
F F 0.0171 0.0103 'International Tables Vol C Tables 4.2.6.8 and 6.1.1.4'

loop_
_geom_angle_atom_site_label_1
_geom_angle_atom_site_label_2
_geom_angle_atom_site_label_3
_geom_angle
N1 C1 C2 123.45(19)
N1 C1 H1 118.3
C2 C1 H1 118.3
C1 C2 C3 117.9(2)
C1 C2 H2 121.0
C3 C2 H2 121.0
C4 C3 C2 119.56(19)
C4 C3 H3 120.2
C2 C3 H3 120.2
C3 C4 C5 119.43(19)
C3 C4 H4 120.3
C5 C4 H4 120.3
N1 C5 C4 121.24(18)
N1 C5 C6 115.84(17)
C4 C5 C6 122.91(18)
N2 C6 C7 122.52(19)
N2 C6 C5 116.26(17)
C7 C6 C5 121.22(18)
C8 C7 C6 119.05(19)
C8 C7 H7 120.5
C6 C7 H7 120.5
C9 C8 C7 118.98(19)
C9 C8 H8 120.5
C7 C8 H8 120.5
C8 C9 C10 119.76(19)
C8 C9 H9 120.1
C10 C9 H9 120.1
N2 C10 C9 121.55(19)
N2 C10 C11 119.44(17)
C9 C10 C11 119.01(18)
C10 C11 C12 112.44(17)
C10 C11 H11A 109.1
C12 C11 H11A 109.1
C10 C11 H11B 109.1
C12 C11 H11B 109.1
H11A C11 H11B 107.8
C13 C12 C11 112.88(18)
C13 C12 H12A 109.0
C11 C12 H12A 109.0
C13 C12 H12B 109.0
C11 C12 H12B 109.0
H12A C12 H12B 107.8
C14 C13 C12 110.57(19)
C14 C13 H13A 109.5
C12 C13 H13A 109.5
C14 C13 H13B 109.5
C12 C13 H13B 109.5
H13A C13 H13B 108.1
N3 C14 C15 121.9(2)
N3 C14 C13 118.87(18)
C15 C14 C13 119.24(19)
C16 C15 C14 119.6(2)
C16 C15 H15 120.2
C14 C15 H15 120.2
C15 C16 C17 119.0(2)
C15 C16 H16 120.5
C17 C16 H16 120.5
C18 C17 C16 118.9(2)
C18 C17 H17 120.6
C16 C17 H17 120.6
N3 C18 C17 122.11(19)
N3 C18 C19 116.07(17)
C17 C18 C19 121.76(18)
N4 C19 C20 121.59(18)
N4 C19 C18 115.97(17)
C20 C19 C18 122.44(17)
C21 C20 C19 119.34(18)
C21 C20 H20 120.3
C19 C20 H20 120.3
C20 C21 C22 119.22(18)
C20 C21 H21 120.4
C22 C21 H21 120.4
C21 C22 C23 118.31(18)
C21 C22 H22 120.8
C23 C22 H22 120.8
N4 C23 C22 123.20(18)
N4 C23 H23 118.4
C22 C23 H23 118.4
F2 C24 F3 109.0(3)
F2 C24 F1 108.3(3)
F3 C24 F1 106.8(2)
F2 C24 S1 111.5(2)
F3 C24 S1 110.90(18)
F1 C24 S1 110.2(2)
F6 C25 F5 108.01(18)
F6 C25 F4 107.95(18)
F5 C25 F4 107.03(17)
F6 C25 S2 111.05(14)
F5 C25 S2 111.93(14)
F4 C25 S2 110.70(14)
C1 N1 C5 118.39(17)
C1 N1 Co1 124.78(13)
C5 N1 Co1 115.96(13)
C10 N2 C6 118.09(17)
C10 N2 Co1 127.79(13)
C6 N2 Co1 113.03(13)
C14 N3 C18 118.19(17)
C14 N3 Co1 126.11(14)
C18 N3 Co1 114.30(13)
C23 N4 C19 118.28(16)
C23 N4 Co1 126.17(13)
C19 N4 Co1 114.65(12)
N1 Co1 N4 101.90(6)
N1 Co1 N3 161.30(6)
N4 Co1 N3 77.93(6)
N1 Co1 N2 78.04(6)
N4 Co1 N2 157.45(6)
N3 Co1 N2 109.37(6)
N1 Co1 O1 83.62(6)
N4 Co1 O1 90.99(6)
N3 Co1 O1 77.69(6)
N2 Co1 O1 111.28(6)
N1 Co1 O4 99.28(6)
N4 Co1 O4 77.95(5)
N3 Co1 O4 98.95(6)
N2 Co1 O4 79.80(5)
O1 Co1 O4 168.92(6)
O3 S1 O2 115.64(12)
O3 S1 O1 114.19(10)
O2 S1 O1 113.95(11)
O3 S1 C24 104.43(13)
O2 S1 C24 104.00(13)
O1 S1 C24 102.56(10)
O5 S2 O6 116.32(9)
O5 S2 O4 115.56(8)
O6 S2 O4 112.76(8)
O5 S2 C25 104.54(10)
O6 S2 C25 103.50(9)
O4 S2 C25 101.75(9)
S1 O1 Co1 136.43(9)
S2 O4 Co1 146.26(8)

loop_
_geom_bond_atom_site_label_1
_geom_bond_atom_site_label_2
_geom_bond_distance
C1 N1 1.345(3)
C1 C2 1.380(3)
C1 H1 0.9500
C2 C3 1.387(3)
C2 H2 0.9500
C3 C4 1.381(3)
C3 H3 0.9500
C4 C5 1.392(3)
C4 H4 0.9500
C5 N1 1.352(2)
C5 C6 1.483(3)
C6 N2 1.358(3)
C6 C7 1.390(3)
C7 C8 1.380(3)
C7 H7 0.9500
C8 C9 1.378(3)
C8 H8 0.9500
C9 C10 1.399(3)
C9 H9 0.9500
C10 N2 1.351(3)
C10 C11 1.498(3)
C11 C12 1.533(3)
C11 H11A 0.9900
C11 H11B 0.9900
C12 C13 1.521(3)
C12 H12A 0.9900
C12 H12B 0.9900
C13 C14 1.504(3)
C13 H13A 0.9900
C13 H13B 0.9900
C14 N3 1.348(3)
C14 C15 1.386(3)
C15 C16 1.370(3)
C15 H15 0.9500
C16 C17 1.389(3)
C16 H16 0.9500
C17 C18 1.385(3)
C17 H17 0.9500
C18 N3 1.355(3)
C18 C19 1.480(3)
C19 N4 1.350(2)
C19 C20 1.395(3)
C20 C21 1.381(3)
C20 H20 0.9500
C21 C22 1.385(3)
C21 H21 0.9500
C22 C23 1.386(3)
C22 H22 0.9500
C23 N4 1.342(3)
C23 H23 0.9500
C24 F2 1.291(4)
C24 F3 1.325(3)
C24 F1 1.331(4)
C24 S1 1.821(3)
C25 F6 1.329(3)
C25 F5 1.329(2)
C25 F4 1.334(3)
C25 S2 1.834(2)
N1 Co1 2.0941(17)
N2 Co1 2.1673(16)
N3 Co1 2.1341(17)
N4 Co1 2.1232(16)
Co1 O1 2.1853(15)
Co1 O4 2.2713(14)
S1 O3 1.4170(17)
S1 O2 1.4285(17)
S1 O1 1.4565(15)
S2 O5 1.4341(15)
S2 O6 1.4386(15)
S2 O4 1.4623(14)
